data_4028438
loop_
_publ_author_name
'Shou-Jie Shen'
'Wei-Dong Z. Li'

_publ_section_title
;
 Formal Homoiodo Allylsilane Annulations: Dual Total Syntheses of
 (\+-)-Hirsutene and (\+-)-Capnellene
;
_journal_name_full 'Journal of Organic Chemistry'
_journal_page_first 7112
_journal_page_last 7120
_journal_paper_doi 10.1021/jo4009854
_journal_volume 78
_journal_year 2013
_chemical_formula_sum 'C22 H28 Br N O2'
_chemical_formula_weight 418.36
_chemical_name_systematic
; 
 ? 
;
_space_group_IT_number 9
_symmetry_cell_setting monoclinic
_symmetry_space_group_name_Hall 'C -2yc'
_symmetry_space_group_name_H-M 'C 1 c 1'
_atom_sites_solution_hydrogens geom
_atom_sites_solution_primary direct
_atom_sites_solution_secondary difmap
_audit_creation_method SHELXL-97
_cell_angle_alpha 90.00
_cell_angle_beta 123.324(14)
_cell_angle_gamma 90.00
_cell_formula_units_Z 4
_cell_length_a 11.002(4)
_cell_length_b 24.264(8)
_cell_length_c 9.485(3)
_cell_measurement_reflns_used 1545
_cell_measurement_temperature 296(2)
_cell_measurement_theta_max 19.83
_cell_measurement_theta_min 2.37
_cell_volume 2115.7(13)
_computing_cell_refinement 'Bruker SAINT'
_computing_data_collection 'Bruker APEX2'
_computing_data_reduction 'Bruker SAINT'
_computing_molecular_graphics 'Bruker SHELXTL'
_computing_publication_material 'Bruker SHELXTL'
_computing_structure_refinement 'SHELXL-97 (Sheldrick, 2008)'
_computing_structure_solution 'SHELXS-97 (Sheldrick, 2008)'
_diffrn_ambient_temperature 296(2)
_diffrn_measured_fraction_theta_full 0.997
_diffrn_measured_fraction_theta_max 0.997
_diffrn_measurement_device_type 'Bruker APEX-II CCD'
_diffrn_measurement_method '\f and \w scans'
_diffrn_radiation_monochromator graphite
_diffrn_radiation_source 'fine-focus sealed tube'
_diffrn_radiation_type MoK\a
_diffrn_radiation_wavelength 0.71073
_diffrn_reflns_av_R_equivalents 0.0283
_diffrn_reflns_av_sigmaI/netI 0.0633
_diffrn_reflns_limit_h_max 12
_diffrn_reflns_limit_h_min -12
_diffrn_reflns_limit_k_max 26
_diffrn_reflns_limit_k_min -28
_diffrn_reflns_limit_l_max 10
_diffrn_reflns_limit_l_min -11
_diffrn_reflns_number 5419
_diffrn_reflns_theta_full 24.83
_diffrn_reflns_theta_max 24.83
_diffrn_reflns_theta_min 1.68
_exptl_absorpt_coefficient_mu 1.958
_exptl_absorpt_correction_T_max 0.7578
_exptl_absorpt_correction_T_min 0.6300
_exptl_absorpt_correction_type multi-scan
_exptl_absorpt_process_details SADABS
_exptl_crystal_colour colorless
_exptl_crystal_density_diffrn 1.313
_exptl_crystal_description block
_exptl_crystal_F_000 872
_exptl_crystal_size_max 0.26
_exptl_crystal_size_mid 0.21
_exptl_crystal_size_min 0.15
_refine_diff_density_max 0.176
_refine_diff_density_min -0.212
_refine_diff_density_rms 0.035
_refine_ls_abs_structure_details 'Flack H D (1983), Acta Cryst. A39, 876-881'
_refine_ls_abs_structure_Flack 0.016(10)
_refine_ls_extinction_method none
_refine_ls_goodness_of_fit_ref 0.985
_refine_ls_hydrogen_treatment mixed
_refine_ls_matrix_type full
_refine_ls_number_parameters 242
_refine_ls_number_reflns 3124
_refine_ls_number_restraints 2
_refine_ls_restrained_S_all 0.985
_refine_ls_R_factor_all 0.0605
_refine_ls_R_factor_gt 0.0358
_refine_ls_shift/su_max 0.000
_refine_ls_shift/su_mean 0.000
_refine_ls_structure_factor_coef Fsqd
_refine_ls_weighting_details 'calc w=1/[\s^2^(Fo^2^)+(0.0205P)^2^+0.0000P] where P=(Fo^2^+2Fc^2^)/3'
_refine_ls_weighting_scheme calc
_refine_ls_wR_factor_gt 0.0692
_refine_ls_wR_factor_ref 0.0766
_reflns_number_gt 2235
_reflns_number_total 3124
_reflns_threshold_expression >2sigma(I)
_cod_data_source_file jo4009854_si_002.cif
_cod_data_source_block cc
_cod_original_cell_volume 2115.7(12)
_cod_database_code 4028438

loop_
_symmetry_equiv_pos_as_xyz
'x, y, z'
'x, -y, z+1/2'
'x+1/2, y+1/2, z'
'x+1/2, -y+1/2, z+1/2'

loop_
_atom_site_label
_atom_site_type_symbol
_atom_site_fract_x
_atom_site_fract_y
_atom_site_fract_z
_atom_site_U_iso_or_equiv
_atom_site_adp_type
_atom_site_occupancy
_atom_site_symmetry_multiplicity
_atom_site_calc_flag
_atom_site_refinement_flags
Br1 Br 0.67585(8) 0.008219(15) 0.66962(9) 0.0932(2) Uani 1 1 d .
C1 C 0.8678(5) 0.1518(2) 0.6557(6) 0.0829(15) Uani 1 1 d .
H1 H 0.9504 0.1718 0.7326 0.100 Uiso 1 1 calc R
C2 C 0.8398(5) 0.1028(2) 0.7048(6) 0.0889(16) Uani 1 1 d .
H2 H 0.9051 0.0891 0.8127 0.107 Uiso 1 1 calc R
C3 C 0.7168(5) 0.07429(16) 0.5962(6) 0.0629(12) Uani 1 1 d .
C4 C 0.6264(5) 0.09291(17) 0.4387(6) 0.0670(12) Uani 1 1 d .
H4 H 0.5428 0.0730 0.3640 0.080 Uiso 1 1 calc R
C5 C 0.6560(4) 0.14169(16) 0.3853(6) 0.0627(11) Uani 1 1 d .
H5 H 0.5937 0.1536 0.2746 0.075 Uiso 1 1 calc R
C6 C 0.7760(4) 0.17184(14) 0.4950(5) 0.0444(9) Uani 1 1 d .
C7 C 0.7369(4) 0.25156(14) 0.3144(5) 0.0475(10) Uani 1 1 d .
C8 C 0.7564(4) 0.32863(14) 0.1688(5) 0.0555(10) Uani 1 1 d .
H8 H 0.6536 0.3346 0.1258 0.067 Uiso 1 1 calc R
C9 C 0.8361(4) 0.38360(15) 0.2247(5) 0.0616(11) Uani 1 1 d .
C10 C 0.7804(5) 0.40826(16) 0.0503(5) 0.0686(12) Uani 1 1 d .
H10A H 0.8426 0.4382 0.0593 0.082 Uiso 1 1 calc R
H10B H 0.6820 0.4221 -0.0013 0.082 Uiso 1 1 calc R
C11 C 0.7841(4) 0.36061(16) -0.0540(5) 0.0590(11) Uani 1 1 d .
H11 H 0.8809 0.3601 -0.0356 0.071 Uiso 1 1 calc R
C12 C 0.7688(4) 0.30760(15) 0.0270(5) 0.0575(11) Uani 1 1 d .
H12 H 0.8573 0.2854 0.0742 0.069 Uiso 1 1 calc R
C13 C 0.6398(5) 0.27588(19) -0.1181(6) 0.0810(14) Uani 1 1 d .
H13A H 0.6741 0.2448 -0.1514 0.097 Uiso 1 1 calc R
H13B H 0.5771 0.2622 -0.0837 0.097 Uiso 1 1 calc R
C14 C 0.5582(5) 0.31606(19) -0.2627(6) 0.0776(14) Uani 1 1 d .
H14 H 0.5111 0.2966 -0.3709 0.093 Uiso 1 1 calc R
C15 C 0.6696(5) 0.35709(19) -0.2476(6) 0.0665(12) Uani 1 1 d .
C16 C 0.5878(6) 0.4089(2) -0.3247(6) 0.0846(14) Uani 1 1 d .
C17 C 0.4447(7) 0.4059(3) -0.3420(9) 0.127(2) Uani 1 1 d .
H17A H 0.3657 0.4052 -0.4601 0.152 Uiso 1 1 calc R
H17B H 0.4319 0.4375 -0.2888 0.152 Uiso 1 1 calc R
C18 C 0.4468(5) 0.3532(3) -0.2556(8) 0.113(2) Uani 1 1 d .
H18A H 0.3513 0.3362 -0.3148 0.135 Uiso 1 1 calc R
H18B H 0.4777 0.3603 -0.1398 0.135 Uiso 1 1 calc R
C19 C 0.7915(6) 0.41730(19) 0.3235(7) 0.0911(15) Uani 1 1 d .
H19A H 0.8145 0.3974 0.4227 0.137 Uiso 1 1 calc R
H19B H 0.6887 0.4242 0.2546 0.137 Uiso 1 1 calc R
H19C H 0.8429 0.4517 0.3558 0.137 Uiso 1 1 calc R
C20 C 1.0003(5) 0.37605(18) 0.3280(6) 0.0794(14) Uani 1 1 d .
H20A H 1.0269 0.3516 0.2696 0.119 Uiso 1 1 calc R
H20B H 1.0312 0.3607 0.4360 0.119 Uiso 1 1 calc R
H20C H 1.0465 0.4111 0.3436 0.119 Uiso 1 1 calc R
C21 C 0.7393(6) 0.3346(2) -0.3407(7) 0.0949(18) Uani 1 1 d .
H21A H 0.6678 0.3342 -0.4600 0.142 Uiso 1 1 calc R
H21B H 0.7741 0.2978 -0.3027 0.142 Uiso 1 1 calc R
H21C H 0.8190 0.3578 -0.3170 0.142 Uiso 1 1 calc R
C22 C 0.6315(7) 0.4509(2) -0.3741(7) 0.113(2) Uani 1 1 d .
H22A H 0.7214 0.4496 -0.3617 0.136 Uiso 1 1 calc R
H22B H 0.5725 0.4818 -0.4213 0.136 Uiso 1 1 calc R
N1 N 0.8161(4) 0.22089(13) 0.4535(4) 0.0522(9) Uani 1 1 d .
O1 O 0.6096(3) 0.24409(11) 0.2056(4) 0.0667(8) Uani 1 1 d .
O2 O 0.8193(2) 0.29158(10) 0.3126(3) 0.0574(7) Uani 1 1 d .
H1N H 0.900(4) 0.2320(15) 0.521(5) 0.057(13) Uiso 1 1 d .

loop_
_atom_site_aniso_label
_atom_site_aniso_U_11
_atom_site_aniso_U_22
_atom_site_aniso_U_33
_atom_site_aniso_U_23
_atom_site_aniso_U_13
_atom_site_aniso_U_12
Br1 0.1108(4) 0.0604(3) 0.1283(4) 0.0137(4) 0.0783(3) -0.0037(4)
C1 0.066(3) 0.095(3) 0.052(3) 0.017(3) 0.010(3) -0.025(2)
C2 0.079(4) 0.104(4) 0.053(3) 0.028(3) 0.017(3) -0.018(3)
C3 0.059(3) 0.062(3) 0.074(4) 0.007(2) 0.041(3) 0.004(2)
C4 0.053(3) 0.061(3) 0.069(3) -0.003(2) 0.023(3) -0.011(2)
C5 0.050(3) 0.062(3) 0.052(3) 0.002(2) 0.013(2) -0.011(2)
C6 0.036(2) 0.048(2) 0.042(2) 0.0040(18) 0.0171(19) 0.0032(17)
C7 0.037(2) 0.051(2) 0.046(3) 0.007(2) 0.017(2) 0.008(2)
C8 0.049(2) 0.053(2) 0.051(2) 0.012(2) 0.019(2) 0.0039(18)
C9 0.064(3) 0.054(2) 0.056(3) 0.002(2) 0.027(2) -0.0029(19)
C10 0.082(3) 0.056(2) 0.063(3) 0.012(2) 0.037(3) -0.001(2)
C11 0.055(3) 0.066(2) 0.050(3) 0.000(2) 0.025(2) -0.0065(19)
C12 0.053(2) 0.057(2) 0.054(3) 0.005(2) 0.024(2) 0.0052(18)
C13 0.086(4) 0.082(3) 0.067(3) -0.011(3) 0.037(3) -0.025(2)
C14 0.084(3) 0.086(3) 0.053(3) -0.005(3) 0.032(3) -0.021(3)
C15 0.058(3) 0.073(3) 0.060(3) -0.003(2) 0.026(2) -0.010(2)
C16 0.088(4) 0.090(4) 0.052(3) 0.001(3) 0.024(3) -0.012(3)
C17 0.110(5) 0.168(6) 0.117(5) 0.060(5) 0.072(4) 0.055(4)
C18 0.060(3) 0.191(6) 0.089(4) 0.042(4) 0.042(3) 0.020(4)
C19 0.134(4) 0.069(3) 0.078(4) 0.001(3) 0.063(3) 0.004(3)
C20 0.070(3) 0.078(3) 0.064(3) 0.003(3) 0.020(3) -0.022(2)
C21 0.087(4) 0.130(5) 0.083(4) -0.027(4) 0.057(4) -0.008(3)
C22 0.133(6) 0.081(3) 0.083(5) 0.005(3) 0.032(4) -0.032(3)
N1 0.036(2) 0.057(2) 0.044(2) 0.0075(17) 0.0102(19) -0.0066(17)
O1 0.0361(16) 0.0749(18) 0.064(2) 0.0205(15) 0.0111(16) 0.0043(12)
O2 0.0412(14) 0.0619(16) 0.0531(17) 0.0154(14) 0.0159(13) -0.0032(13)

loop_
_atom_type_symbol
_atom_type_description
_atom_type_scat_dispersion_real
_atom_type_scat_dispersion_imag
_atom_type_scat_source
C C 0.0033 0.0016 'International Tables Vol C Tables 4.2.6.8 and 6.1.1.4'
H H 0.0000 0.0000 'International Tables Vol C Tables 4.2.6.8 and 6.1.1.4'
N N 0.0061 0.0033 'International Tables Vol C Tables 4.2.6.8 and 6.1.1.4'
O O 0.0106 0.0060 'International Tables Vol C Tables 4.2.6.8 and 6.1.1.4'
Br Br -0.2901 2.4595 'International Tables Vol C Tables 4.2.6.8 and 6.1.1.4'

loop_
_geom_angle_atom_site_label_1
_geom_angle_atom_site_label_2
_geom_angle_atom_site_label_3
_geom_angle
C2 C1 C6 121.2(4)
C2 C1 H1 119.4
C6 C1 H1 119.4
C3 C2 C1 120.0(4)
C3 C2 H2 120.0
C1 C2 H2 120.0
C4 C3 C2 119.7(4)
C4 C3 Br1 120.9(3)
C2 C3 Br1 119.4(4)
C3 C4 C5 120.9(4)
C3 C4 H4 119.6
C5 C4 H4 119.6
C6 C5 C4 120.0(4)
C6 C5 H5 120.0
C4 C5 H5 120.0
C5 C6 C1 118.1(4)
C5 C6 N1 124.5(4)
C1 C6 N1 117.4(3)
O1 C7 O2 125.0(3)
O1 C7 N1 125.3(4)
O2 C7 N1 109.8(3)
O2 C8 C12 113.4(3)
O2 C8 C9 109.2(3)
C12 C8 C9 106.8(3)
O2 C8 H8 109.1
C12 C8 H8 109.1
C9 C8 H8 109.1
C19 C9 C20 109.9(4)
C19 C9 C8 111.6(4)
C20 C9 C8 111.8(3)
C19 C9 C10 112.5(3)
C20 C9 C10 111.8(4)
C8 C9 C10 98.8(3)
C9 C10 C11 105.3(3)
C9 C10 H10A 110.7
C11 C10 H10A 110.7
C9 C10 H10B 110.7
C11 C10 H10B 110.7
H10A C10 H10B 108.8
C10 C11 C12 104.8(3)
C10 C11 C15 120.7(4)
C12 C11 C15 107.5(3)
C10 C11 H11 107.8
C12 C11 H11 107.8
C15 C11 H11 107.8
C8 C12 C13 118.4(4)
C8 C12 C11 104.3(3)
C13 C12 C11 105.7(3)
C8 C12 H12 109.3
C13 C12 H12 109.3
C11 C12 H12 109.3
C14 C13 C12 106.6(4)
C14 C13 H13A 110.4
C12 C13 H13A 110.4
C14 C13 H13B 110.4
C12 C13 H13B 110.4
H13A C13 H13B 108.6
C13 C14 C15 106.9(4)
C13 C14 C18 115.1(5)
C15 C14 C18 103.3(4)
C13 C14 H14 110.4
C15 C14 H14 110.4
C18 C14 H14 110.4
C16 C15 C14 105.5(4)
C16 C15 C21 111.9(5)
C14 C15 C21 109.9(4)
C16 C15 C11 114.4(4)
C14 C15 C11 103.6(4)
C21 C15 C11 111.0(4)
C22 C16 C15 126.1(6)
C22 C16 C17 124.6(5)
C15 C16 C17 109.3(5)
C16 C17 C18 106.3(4)
C16 C17 H17A 110.5
C18 C17 H17A 110.5
C16 C17 H17B 110.5
C18 C17 H17B 110.5
H17A C17 H17B 108.7
C17 C18 C14 104.2(4)
C17 C18 H18A 110.9
C14 C18 H18A 110.9
C17 C18 H18B 110.9
C14 C18 H18B 110.9
H18A C18 H18B 108.9
C9 C19 H19A 109.5
C9 C19 H19B 109.5
H19A C19 H19B 109.5
C9 C19 H19C 109.5
H19A C19 H19C 109.5
H19B C19 H19C 109.5
C9 C20 H20A 109.5
C9 C20 H20B 109.5
H20A C20 H20B 109.5
C9 C20 H20C 109.5
H20A C20 H20C 109.5
H20B C20 H20C 109.5
C15 C21 H21A 109.5
C15 C21 H21B 109.5
H21A C21 H21B 109.5
C15 C21 H21C 109.5
H21A C21 H21C 109.5
H21B C21 H21C 109.5
C16 C22 H22A 120.0
C16 C22 H22B 120.0
H22A C22 H22B 120.0
C7 N1 C6 128.0(3)
C7 N1 H1N 115(3)
C6 N1 H1N 117(3)
C7 O2 C8 119.0(3)

loop_
_geom_bond_atom_site_label_1
_geom_bond_atom_site_label_2
_geom_bond_distance
Br1 C3 1.898(4)
C1 C2 1.372(6)
C1 C6 1.375(6)
C1 H1 0.9300
C2 C3 1.356(6)
C2 H2 0.9300
C3 C4 1.339(6)
C4 C5 1.395(5)
C4 H4 0.9300
C5 C6 1.361(5)
C5 H5 0.9300
C6 N1 1.399(4)
C7 O1 1.213(4)
C7 O2 1.335(4)
C7 N1 1.338(5)
C8 O2 1.453(5)
C8 C12 1.513(6)
C8 C9 1.522(5)
C8 H8 0.9800
C9 C19 1.515(6)
C9 C20 1.521(6)
C9 C10 1.534(6)
C10 C11 1.537(6)
C10 H10A 0.9700
C10 H10B 0.9700
C11 C12 1.554(5)
C11 C15 1.557(6)
C11 H11 0.9800
C12 C13 1.534(6)
C12 H12 0.9800
C13 C14 1.512(6)
C13 H13A 0.9700
C13 H13B 0.9700
C14 C15 1.524(6)
C14 C18 1.553(7)
C14 H14 0.9800
C15 C16 1.484(7)
C15 C21 1.551(6)
C16 C22 1.319(7)
C16 C17 1.492(7)
C17 C18 1.511(8)
C17 H17A 0.9700
C17 H17B 0.9700
C18 H18A 0.9700
C18 H18B 0.9700
C19 H19A 0.9600
C19 H19B 0.9600
C19 H19C 0.9600
C20 H20A 0.9600
C20 H20B 0.9600
C20 H20C 0.9600
C21 H21A 0.9600
C21 H21B 0.9600
C21 H21C 0.9600
C22 H22A 0.9300
C22 H22B 0.9300
N1 H1N 0.83(4)

loop_
_geom_torsion_atom_site_label_1
_geom_torsion_atom_site_label_2
_geom_torsion_atom_site_label_3
_geom_torsion_atom_site_label_4
_geom_torsion
C6 C1 C2 C3 -2.6(8)
C1 C2 C3 C4 3.0(7)
C1 C2 C3 Br1 -177.3(4)
C2 C3 C4 C5 -0.8(7)
Br1 C3 C4 C5 179.5(3)
C3 C4 C5 C6 -1.8(7)
C4 C5 C6 C1 2.1(6)
C4 C5 C6 N1 179.3(4)
C2 C1 C6 C5 0.0(7)
C2 C1 C6 N1 -177.3(4)
O2 C8 C9 C19 -75.6(4)
C12 C8 C9 C19 161.5(4)
O2 C8 C9 C20 48.0(5)
C12 C8 C9 C20 -75.0(4)
O2 C8 C9 C10 165.9(3)
C12 C8 C9 C10 42.9(4)
C19 C9 C10 C11 -159.8(3)
C20 C9 C10 C11 76.0(4)
C8 C9 C10 C11 -41.9(4)
C9 C10 C11 C12 26.4(4)
C9 C10 C11 C15 147.6(4)
O2 C8 C12 C13 95.1(4)
C9 C8 C12 C13 -144.6(4)
O2 C8 C12 C11 -147.8(3)
C9 C8 C12 C11 -27.5(4)
C10 C11 C12 C8 0.4(4)
C15 C11 C12 C8 -129.1(4)
C10 C11 C12 C13 126.0(4)
C15 C11 C12 C13 -3.5(5)
C8 C12 C13 C14 100.6(5)
C11 C12 C13 C14 -15.8(5)
C12 C13 C14 C15 29.9(5)
C12 C13 C14 C18 -84.2(5)
C13 C14 C15 C16 -151.8(4)
C18 C14 C15 C16 -30.0(5)
C13 C14 C15 C21 87.3(5)
C18 C14 C15 C21 -150.8(4)
C13 C14 C15 C11 -31.3(5)
C18 C14 C15 C11 90.6(4)
C10 C11 C15 C16 15.6(6)
C12 C11 C15 C16 135.4(4)
C10 C11 C15 C14 -98.8(4)
C12 C11 C15 C14 21.1(5)
C10 C11 C15 C21 143.4(4)
C12 C11 C15 C21 -96.7(4)
C14 C15 C16 C22 -163.3(5)
C21 C15 C16 C22 -43.8(7)
C11 C15 C16 C22 83.5(6)
C14 C15 C16 C17 15.3(6)
C21 C15 C16 C17 134.9(5)
C11 C15 C16 C17 -97.8(5)
C22 C16 C17 C18 -175.1(5)
C15 C16 C17 C18 6.2(7)
C16 C17 C18 C14 -24.6(7)
C13 C14 C18 C17 149.7(5)
C15 C14 C18 C17 33.6(6)
O1 C7 N1 C6 7.1(6)
O2 C7 N1 C6 -172.6(3)
C5 C6 N1 C7 11.9(6)
C1 C6 N1 C7 -170.9(4)
O1 C7 O2 C8 -2.1(5)
N1 C7 O2 C8 177.6(3)
C12 C8 O2 C7 -87.6(4)
C9 C8 O2 C7 153.4(3)
